data_4336076
loop_
_publ_author_name
'Nattawut Kaveevivitchai'
'Lars Kohler'
'Ruifa Zong'
'Maya El Ojaimi'
'Nirja Mehta'
'Randolph P. Thummel'

_publ_contact_author_address
;
Department of Chemistry
University of Houston
Houston, TX 77204-5003
;
_publ_section_title
;
 A Ru(II) Bis-terpyridine-like Complex that Catalyzes Water Oxidation: The
 Influence of Steric Strain
;
_journal_name_full 'Inorganic Chemistry'
_journal_page_first 10615
_journal_page_last 10622
_journal_paper_doi 10.1021/ic4016383
_journal_volume 52
_journal_year 2013
_chemical_formula_moiety 'C36 H24 N6 Ru 2+, 2 (F6 P -), C7 H8, C3 H6 O'
_chemical_formula_sum 'C46 H38 F12 N6 O P2 Ru'
_chemical_formula_weight 1081.83
_chemical_name_systematic
; 
 ? 
;
_space_group_IT_number 4
_symmetry_cell_setting monoclinic
_symmetry_space_group_name_Hall 'P 2yb'
_symmetry_space_group_name_H-M 'P 1 21 1'
_atom_sites_solution_hydrogens geom
_atom_sites_solution_primary direct
_atom_sites_solution_secondary difmap
_audit_creation_method SHELXL-97
_cell_angle_alpha 90.00
_cell_angle_beta 93.768(1)
_cell_angle_gamma 90.00
_cell_formula_units_Z 2
_cell_length_a 8.8235(2)
_cell_length_b 13.1861(3)
_cell_length_c 18.6756(4)
_cell_measurement_reflns_used 8093
_cell_measurement_temperature 113(2)
_cell_measurement_theta_max 66.58
_cell_measurement_theta_min 2.37
_cell_volume 2168.16(8)
_computing_cell_refinement 'SAINT v7.12A (Bruker-Nonius, 2004)'
_computing_data_collection 'APEX2 v1.0-27 (Bruker-Nonius, 2005)'
_computing_data_reduction 'SAINT v7.12A (Bruker-Nonius, 2004)'
_computing_structure_refinement 'SHELXL v6.12 (G.M. Sheldrick, 2001)'
_computing_structure_solution 'SHELXS v6.12 (G.M. Sheldrick, 2001)'
_diffrn_ambient_temperature 113(2)
_diffrn_detector_area_resol_mean 4K
_diffrn_measured_fraction_theta_full 0.975
_diffrn_measured_fraction_theta_max 0.975
_diffrn_measurement_device_type 'Bruker APEX II DUO CCD'
_diffrn_measurement_method CCD
_diffrn_radiation_monochromator graphite
_diffrn_radiation_source 'fine-focus sealed tube'
_diffrn_radiation_type CuK\a
_diffrn_radiation_wavelength 1.54178
_diffrn_reflns_av_R_equivalents 0.0360
_diffrn_reflns_av_sigmaI/netI 0.0458
_diffrn_reflns_limit_h_max 10
_diffrn_reflns_limit_h_min -10
_diffrn_reflns_limit_k_max 15
_diffrn_reflns_limit_k_min -15
_diffrn_reflns_limit_l_max 22
_diffrn_reflns_limit_l_min 0
_diffrn_reflns_number 14218
_diffrn_reflns_theta_full 66.58
_diffrn_reflns_theta_max 66.58
_diffrn_reflns_theta_min 2.37
_diffrn_standards_decay_% 0.0
_exptl_absorpt_coefficient_mu 4.496
_exptl_absorpt_correction_T_max 1.000
_exptl_absorpt_correction_T_min 0.660
_exptl_absorpt_correction_type empirical
_exptl_absorpt_process_details 'SAINT v7.12A'
_exptl_crystal_colour Red
_exptl_crystal_density_diffrn 1.657
_exptl_crystal_description plate
_exptl_crystal_F_000 1092
_exptl_crystal_size_max 0.20
_exptl_crystal_size_mid 0.15
_exptl_crystal_size_min 0.10
_refine_diff_density_max 0.762
_refine_diff_density_min -0.737
_refine_diff_density_rms 0.081
_refine_ls_abs_structure_details 'Flack H D (1983), Acta Cryst. A39, 876-881'
_refine_ls_abs_structure_Flack 0.037(9)
_refine_ls_extinction_method none
_refine_ls_goodness_of_fit_ref 1.025
_refine_ls_hydrogen_treatment noref
_refine_ls_matrix_type full
_refine_ls_number_parameters 583
_refine_ls_number_reflns 6066
_refine_ls_number_restraints 78
_refine_ls_restrained_S_all 1.021
_refine_ls_R_factor_all 0.0361
_refine_ls_R_factor_gt 0.0354
_refine_ls_shift/su_max 0.009
_refine_ls_shift/su_mean 0.002
_refine_ls_structure_factor_coef Fsqd
_refine_ls_weighting_details 'calc w=1/[\s^2^(Fo^2^)+(0.0413P)^2^+4.3042P] where P=(Fo^2^+2Fc^2^)/3'
_refine_ls_weighting_scheme calc
_refine_ls_wR_factor_gt 0.0919
_refine_ls_wR_factor_ref 0.0928
_reflns_number_gt 5881
_reflns_number_total 6066
_reflns_threshold_expression >4sigma(I)
_cod_data_source_file ic4016383_si_002_2.cif
_cod_data_source_block k1338cu
_cod_database_code 4336076

loop_
_symmetry_equiv_pos_as_xyz
'x, y, z'
'-x, y+1/2, -z'

loop_
_atom_site_label
_atom_site_type_symbol
_atom_site_fract_x
_atom_site_fract_y
_atom_site_fract_z
_atom_site_U_iso_or_equiv
_atom_site_adp_type
_atom_site_occupancy
_atom_site_symmetry_multiplicity
_atom_site_calc_flag
_atom_site_refinement_flags
_atom_site_disorder_assembly
_atom_site_disorder_group
Ru Ru 0.43873(3) 0.50212(7) 0.278306(13) 0.01372(9) Uani 1 1 d D . .
N1 N 0.5450(7) 0.4986(7) 0.3801(2) 0.0129(12) Uani 0.75 1 d PD A 1
C2 C 0.5864(17) 0.5750(7) 0.4226(9) 0.020(3) Uani 0.75 1 d PD A 1
H2 H 0.5548 0.6416 0.4091 0.024 Uiso 0.75 1 calc PR A 1
C3 C 0.675(3) 0.5619(9) 0.4870(10) 0.024(2) Uani 0.75 1 d PD A 1
H3 H 0.7072 0.6189 0.5151 0.029 Uiso 0.75 1 calc PR A 1
C4 C 0.7156(14) 0.4655(7) 0.5088(6) 0.0232(19) Uani 0.75 1 d PD A 1
H4 H 0.7747 0.4555 0.5526 0.028 Uiso 0.75 1 calc PR A 1
C5 C 0.6692(17) 0.3817(7) 0.4662(6) 0.0214(14) Uani 0.75 1 d PD A 1
C6 C 0.6995(8) 0.2792(5) 0.4849(4) 0.0263(15) Uani 0.75 1 d PD A 1
H6 H 0.7618 0.2641 0.5270 0.032 Uiso 0.75 1 calc PR A 1
C7 C 0.6414(8) 0.2029(5) 0.4440(4) 0.0237(14) Uani 0.75 1 d PD A 1
H7 H 0.6617 0.1349 0.4585 0.028 Uiso 0.75 1 calc PR A 1
C8 C 0.5501(7) 0.2211(5) 0.3794(3) 0.0232(13) Uani 0.75 1 d PD A 1
C9 C 0.4869(8) 0.1450(5) 0.3333(4) 0.0291(15) Uani 0.75 1 d PD A 1
H9 H 0.5054 0.0755 0.3441 0.035 Uiso 0.75 1 calc PR A 1
C10 C 0.3993(9) 0.1712(5) 0.2732(4) 0.0234(15) Uani 0.75 1 d PD A 1
H10 H 0.3579 0.1193 0.2425 0.028 Uiso 0.75 1 calc PR A 1
C11 C 0.3684(7) 0.2749(5) 0.2553(3) 0.0204(12) Uani 0.75 1 d PD A 1
N12 N 0.4348(6) 0.3476(5) 0.2960(3) 0.0186(12) Uani 0.75 1 d PD A 1
C13 C 0.5206(7) 0.3210(5) 0.3584(3) 0.0179(12) Uani 0.75 1 d PD A 1
C14 C 0.582(2) 0.4017(6) 0.4030(7) 0.0185(17) Uani 0.75 1 d PD A 1
C15 C 0.2643(7) 0.2992(5) 0.1918(3) 0.0236(13) Uani 0.75 1 d PD A 1
C16 C 0.1646(8) 0.2228(6) 0.1671(4) 0.0237(15) Uani 0.75 1 d PD A 1
H16 H 0.1610 0.1624 0.1947 0.028 Uiso 0.75 1 calc PR A 1
C17 C 0.0710(8) 0.2294(6) 0.1053(4) 0.0318(15) Uani 0.75 1 d PD A 1
H17 H 0.0001 0.1769 0.0931 0.038 Uiso 0.75 1 calc PR A 1
C18 C 0.0808(8) 0.3120(5) 0.0616(4) 0.0279(15) Uani 0.75 1 d PD A 1
H18 H 0.0247 0.3138 0.0164 0.033 Uiso 0.75 1 calc PR A 1
C19 C 0.1754(11) 0.3957(7) 0.0839(5) 0.024(2) Uani 0.75 1 d PD A 1
C20 C 0.1795(16) 0.4819(8) 0.0400(5) 0.025(3) Uani 0.75 1 d PD A 1
H20 H 0.1219 0.4836 -0.0047 0.030 Uiso 0.75 1 calc PR A 1
C21 C 0.265(4) 0.5620(15) 0.0613(8) 0.0289(17) Uani 0.75 1 d PD A 1
H21 H 0.2726 0.6193 0.0309 0.035 Uiso 0.75 1 calc PR A 1
C22 C 0.3420(14) 0.5597(6) 0.1288(5) 0.022(2) Uani 0.75 1 d PD A 1
H22 H 0.4000 0.6176 0.1438 0.027 Uiso 0.75 1 calc PR A 1
N23 N 0.3392(15) 0.4795(4) 0.1745(4) 0.0196(14) Uani 0.75 1 d PD A 1
C24 C 0.2652(15) 0.3926(6) 0.1513(5) 0.0213(14) Uani 0.75 1 d PD A 1
N1' N 0.345(5) 0.5040(13) 0.1745(11) 0.0225(13) Uiso 0.25 1 d PD A 2
C2' C 0.328(6) 0.5797(15) 0.1284(14) 0.0225(13) Uiso 0.25 1 d PD A 2
H2' H 0.3608 0.6456 0.1430 0.027 Uiso 0.25 1 calc PR A 2
C3' C 0.264(12) 0.566(3) 0.058(2) 0.0225(13) Uiso 0.25 1 d PD A 2
H3' H 0.2645 0.6195 0.0244 0.027 Uiso 0.25 1 calc PR A 2
C4' C 0.199(7) 0.474(2) 0.0397(14) 0.0225(13) Uiso 0.25 1 d PD A 2
H4' H 0.1532 0.4640 -0.0072 0.027 Uiso 0.25 1 calc PR A 2
C5' C 0.202(5) 0.3945(18) 0.0900(13) 0.0225(13) Uiso 0.25 1 d PD A 2
C6' C 0.128(2) 0.2997(12) 0.0789(8) 0.0225(13) Uiso 0.25 1 d PD A 2
H6' H 0.0674 0.2882 0.0358 0.027 Uiso 0.25 1 calc PR A 2
C7' C 0.144(2) 0.2260(10) 0.1287(8) 0.0225(13) Uiso 0.25 1 d PD A 2
H7' H 0.0897 0.1642 0.1206 0.027 Uiso 0.25 1 calc PR A 2
C8' C 0.238(2) 0.2374(9) 0.1930(7) 0.0225(13) Uiso 0.25 1 d PD A 2
C9' C 0.2682(17) 0.1623(9) 0.2461(7) 0.0225(13) Uiso 0.25 1 d PD A 2
H9' H 0.2201 0.0980 0.2409 0.027 Uiso 0.25 1 calc PR A 2
C10' C 0.365(3) 0.1808(10) 0.3047(9) 0.0225(13) Uiso 0.25 1 d PD A 2
H10' H 0.3900 0.1275 0.3377 0.027 Uiso 0.25 1 calc PR A 2
C11' C 0.4297(17) 0.2791(8) 0.3171(7) 0.0225(13) Uiso 0.25 1 d PD A 2
N12' N 0.398(2) 0.3512(6) 0.2685(6) 0.0225(13) Uiso 0.25 1 d PD A 2
C13' C 0.303(2) 0.3323(9) 0.2079(7) 0.0225(13) Uiso 0.25 1 d PD A 2
C14' C 0.278(5) 0.4125(14) 0.1566(14) 0.0225(13) Uiso 0.25 1 d PD A 2
C15' C 0.547(2) 0.2957(9) 0.3769(9) 0.0225(13) Uiso 0.25 1 d PD A 2
C16' C 0.621(2) 0.2100(9) 0.4056(9) 0.0225(13) Uiso 0.25 1 d PD A 2
H16' H 0.6035 0.1471 0.3817 0.027 Uiso 0.25 1 calc PR A 2
C17' C 0.718(2) 0.2112(11) 0.4665(8) 0.0225(13) Uiso 0.25 1 d PD A 2
H17' H 0.7596 0.1495 0.4854 0.027 Uiso 0.25 1 calc PR A 2
C18' C 0.755(2) 0.3012(12) 0.4997(9) 0.0225(13) Uiso 0.25 1 d PD A 2
H18' H 0.8286 0.3030 0.5390 0.027 Uiso 0.25 1 calc PR A 2
C19' C 0.681(5) 0.3926(14) 0.4750(19) 0.0225(13) Uiso 0.25 1 d PD A 2
C20' C 0.726(4) 0.4851(14) 0.5072(17) 0.0225(13) Uiso 0.25 1 d PD A 2
H20' H 0.8040 0.4866 0.5445 0.027 Uiso 0.25 1 calc PR A 2
C21' C 0.657(8) 0.571(2) 0.485(3) 0.0225(13) Uiso 0.25 1 d PD A 2
H21' H 0.6703 0.6321 0.5119 0.027 Uiso 0.25 1 calc PR A 2
C22' C 0.565(7) 0.5698(14) 0.421(3) 0.0225(13) Uiso 0.25 1 d PD A 2
H22' H 0.5279 0.6326 0.4023 0.027 Uiso 0.25 1 calc PR A 2
N23' N 0.526(3) 0.4837(9) 0.3846(7) 0.0225(13) Uiso 0.25 1 d PD A 2
C24' C 0.585(7) 0.3928(11) 0.409(3) 0.0225(13) Uiso 0.25 1 d PD A 2
N25 N 0.2329(4) 0.5448(3) 0.31642(19) 0.0190(8) Uani 1 1 d . A .
C26 C 0.1227(5) 0.4849(5) 0.3383(2) 0.0253(13) Uani 1 1 d . . .
H26 H 0.1352 0.4135 0.3354 0.030 Uiso 1 1 calc R A .
C27 C -0.0083(5) 0.5225(5) 0.3648(3) 0.0334(17) Uani 1 1 d . A .
H27 H -0.0838 0.4776 0.3802 0.040 Uiso 1 1 calc R . .
C28 C -0.0286(6) 0.6271(5) 0.3686(3) 0.0328(13) Uani 1 1 d . . .
H28 H -0.1178 0.6547 0.3869 0.039 Uiso 1 1 calc R A .
C29 C 0.0837(6) 0.6902(4) 0.3452(3) 0.0285(11) Uani 1 1 d . A .
H29 H 0.0715 0.7618 0.3462 0.034 Uiso 1 1 calc R . .
C30 C 0.2151(5) 0.6475(4) 0.3202(2) 0.0228(10) Uani 1 1 d . . .
N31 N 0.4575(5) 0.6514(4) 0.2739(2) 0.0191(10) Uani 1 1 d . A .
C32 C 0.3429(5) 0.7078(4) 0.2970(2) 0.0203(10) Uani 1 1 d . A .
C33 C 0.3583(7) 0.8126(4) 0.2981(3) 0.0273(12) Uani 1 1 d . . .
H33 H 0.2793 0.8538 0.3144 0.033 Uiso 1 1 calc R A .
C34 C 0.4898(7) 0.8572(4) 0.2753(3) 0.0343(12) Uani 1 1 d . A .
H34 H 0.5006 0.9289 0.2758 0.041 Uiso 1 1 calc R . .
C35 C 0.6064(6) 0.7956(4) 0.2516(3) 0.0252(10) Uani 1 1 d . . .
H35 H 0.6973 0.8246 0.2362 0.030 Uiso 1 1 calc R A .
C36 C 0.5857(5) 0.6916(4) 0.2512(2) 0.0216(9) Uani 1 1 d . A .
N37 N 0.6498(4) 0.5161(4) 0.23683(18) 0.0192(9) Uani 1 1 d . A .
C38 C 0.6925(5) 0.6151(4) 0.2281(2) 0.0204(9) Uani 1 1 d . . .
C39 C 0.8288(5) 0.6379(4) 0.1977(3) 0.0289(11) Uani 1 1 d . A .
H39 H 0.8578 0.7065 0.1913 0.035 Uiso 1 1 calc R . .
C40 C 0.9218(6) 0.5600(5) 0.1768(3) 0.0330(14) Uani 1 1 d . . .
H40 H 1.0143 0.5745 0.1556 0.040 Uiso 1 1 calc R A .
C41 C 0.8784(6) 0.4619(5) 0.1873(3) 0.0300(13) Uani 1 1 d . A .
H41 H 0.9416 0.4074 0.1745 0.036 Uiso 1 1 calc R . .
C42 C 0.7401(5) 0.4425(4) 0.2171(3) 0.0247(10) Uani 1 1 d . . .
H42 H 0.7100 0.3741 0.2234 0.030 Uiso 1 1 calc R A .
P1 P 0.07344(17) 0.89615(14) 0.14636(8) 0.0408(4) Uani 1 1 d . . .
F1 F -0.0706(5) 0.8381(4) 0.1111(2) 0.0679(13) Uani 1 1 d . . .
F2 F 0.2129(4) 0.9581(3) 0.1835(2) 0.0626(11) Uani 1 1 d . . .
F3 F 0.1317(4) 0.9184(4) 0.0697(2) 0.0686(14) Uani 1 1 d . . .
F4 F 0.0138(5) 0.8761(4) 0.22422(19) 0.0581(10) Uani 1 1 d . . .
F5 F -0.0218(4) 0.9990(5) 0.1391(2) 0.0684(10) Uani 1 1 d . . .
F6 F 0.1683(7) 0.7958(4) 0.1525(3) 0.0736(15) Uani 1 1 d . . .
P2 P 0.78674(18) 0.88734(15) 0.45554(9) 0.0268(3) Uiso 0.72 1 d PG B 1
F7 F 0.6990(3) 0.78614(19) 0.43342(18) 0.0556(6) Uiso 0.72 1 d PG B 1
F8 F 0.8745(3) 0.98856(19) 0.47765(17) 0.0556(6) Uiso 0.72 1 d PG B 1
F9 F 0.6442(3) 0.9519(2) 0.42660(17) 0.0556(6) Uiso 0.72 1 d PG B 1
F10 F 0.9293(3) 0.8228(2) 0.48448(17) 0.0556(6) Uiso 0.72 1 d PG B 1
F11 F 0.8525(3) 0.8922(3) 0.37863(11) 0.0556(6) Uiso 0.72 1 d PG B 1
F12 F 0.7210(3) 0.8825(3) 0.53242(11) 0.0556(6) Uiso 0.72 1 d PG B 1
P2' P 0.7633(5) 0.8855(4) 0.4567(2) 0.0268(3) Uiso 0.28 1 d PG C 2
F7' F 0.6186(7) 0.8143(6) 0.4487(5) 0.0576(15) Uiso 0.28 1 d PG C 2
F8' F 0.9080(7) 0.9567(6) 0.4646(5) 0.0576(15) Uiso 0.28 1 d PG C 2
F9' F 0.6824(10) 0.9639(6) 0.4023(4) 0.0576(15) Uiso 0.28 1 d PG C 2
F10' F 0.8442(10) 0.8071(6) 0.5109(4) 0.0576(15) Uiso 0.28 1 d PG C 2
F11' F 0.8329(9) 0.8287(6) 0.3916(4) 0.0576(15) Uiso 0.28 1 d PG C 2
F12' F 0.6936(9) 0.9423(7) 0.5217(4) 0.0576(15) Uiso 0.28 1 d PG C 2
O1 O 0.9090(7) 0.2779(4) 0.3045(4) 0.0614(12) Uiso 0.72 1 d PG D 1
C43 C 0.9342(6) 0.1886(4) 0.3216(3) 0.0614(12) Uiso 0.72 1 d PG D 1
C44 C 0.8515(11) 0.1062(5) 0.2826(5) 0.0614(12) Uiso 0.72 1 d PG D 1
H44A H 0.7831 0.1344 0.2460 0.092 Uiso 0.72 1 d PG D 1
H44B H 0.9223 0.0627 0.2611 0.092 Uiso 0.72 1 d PG D 1
H44C H 0.7954 0.0680 0.3154 0.092 Uiso 0.72 1 d PG D 1
C45 C 1.0470(10) 0.1645(6) 0.3809(4) 0.0614(12) Uiso 0.72 1 d PG D 1
H45A H 1.0900 0.2260 0.4004 0.092 Uiso 0.72 1 d PG D 1
H45B H 0.9986 0.1286 0.4177 0.092 Uiso 0.72 1 d PG D 1
H45C H 1.1255 0.1233 0.3634 0.092 Uiso 0.72 1 d PG D 1
O1' O 0.881(2) 0.2418(12) 0.2733(10) 0.067(3) Uiso 0.28 1 d PG E 2
C43' C 0.8827(15) 0.1517(12) 0.2916(7) 0.067(3) Uiso 0.28 1 d PG E 2
C44' C 0.758(2) 0.0837(16) 0.2659(14) 0.067(3) Uiso 0.28 1 d PG E 2
H44D H 0.6859 0.1210 0.2358 0.100 Uiso 0.28 1 d PG E 2
H44E H 0.7982 0.0293 0.2391 0.100 Uiso 0.28 1 d PG E 2
H44F H 0.7094 0.0569 0.3060 0.100 Uiso 0.28 1 d PG E 2
C45' C 1.009(2) 0.1122(17) 0.3392(13) 0.067(3) Uiso 0.28 1 d PG E 2
H45D H 1.0797 0.1655 0.3510 0.100 Uiso 0.28 1 d PG E 2
H45E H 0.9702 0.0865 0.3823 0.100 Uiso 0.28 1 d PG E 2
H45F H 1.0590 0.0588 0.3153 0.100 Uiso 0.28 1 d PG E 2
C46 C 0.5007(6) 0.7697(4) -0.0004(3) 0.045(2) Uiso 0.65 1 d PG F 1
C47 C 0.3758(6) 0.7812(5) -0.0490(3) 0.046(2) Uiso 0.65 1 d PG F 1
H47 H 0.3116 0.8383 -0.0459 0.055 Uiso 0.65 1 d PG F 1
C48 C 0.3451(7) 0.7091(5) -0.1022(3) 0.047(2) Uiso 0.65 1 d PG F 1
H48 H 0.2600 0.7170 -0.1353 0.056 Uiso 0.65 1 d PG F 1
C49 C 0.4392(8) 0.6254(5) -0.1067(3) 0.053(3) Uiso 0.65 1 d PG F 1
H49 H 0.4183 0.5762 -0.1429 0.064 Uiso 0.65 1 d PG F 1
C50 C 0.5641(8) 0.6139(5) -0.0581(4) 0.066(3) Uiso 0.65 1 d PG F 1
H50 H 0.6283 0.5568 -0.0612 0.079 Uiso 0.65 1 d PG F 1
C51 C 0.5948(6) 0.6860(5) -0.0050(3) 0.052(4) Uiso 0.65 1 d PG F 1
H51 H 0.6799 0.6781 0.0281 0.063 Uiso 0.65 1 d PG F 1
C52 C 0.5337(9) 0.8474(6) 0.0567(4) 0.063 Uiso 0.65 1 d PG F 1
H52A H 0.6380 0.8388 0.0772 0.079 Uiso 0.65 1 calc PR F 1
H52B H 0.4627 0.8390 0.0945 0.079 Uiso 0.65 1 calc PR F 1
H52C H 0.5219 0.9154 0.0359 0.079 Uiso 0.65 1 calc PR F 1
C46' C 0.5806(11) 0.6708(9) -0.0120(6) 0.050(7) Uiso 0.35 1 d PG G 2
C47' C 0.5597(14) 0.7504(10) 0.0350(6) 0.052(5) Uiso 0.35 1 d PG G 2
H47' H 0.6222 0.7561 0.0780 0.063 Uiso 0.35 1 d PG G 2
C48' C 0.4470(16) 0.8217(9) 0.0188(7) 0.060(6) Uiso 0.35 1 d PG G 2
H48' H 0.4327 0.8761 0.0508 0.072 Uiso 0.35 1 d PG G 2
C49' C 0.3552(14) 0.8135(9) -0.0443(7) 0.062(6) Uiso 0.35 1 d PG G 2
H49' H 0.2784 0.8622 -0.0553 0.074 Uiso 0.35 1 d PG G 2
C50' C 0.3761(13) 0.7339(10) -0.0912(6) 0.040(4) Uiso 0.35 1 d PG G 2
H50' H 0.3135 0.7282 -0.1342 0.048 Uiso 0.35 1 d PG G 2
C51' C 0.4888(13) 0.6625(9) -0.0751(6) 0.056(5) Uiso 0.35 1 d PG G 2
H51' H 0.5031 0.6082 -0.1071 0.067 Uiso 0.35 1 d PG G 2
C52' C 0.7019(17) 0.5939(13) 0.0054(9) 0.079(7) Uiso 0.35 1 d PG G 2
H52D H 0.7140 0.5509 -0.0367 0.118 Uiso 0.35 1 calc PR G 2
H52E H 0.6733 0.5518 0.0456 0.118 Uiso 0.35 1 calc PR G 2
H52F H 0.7979 0.6286 0.0186 0.118 Uiso 0.35 1 calc PR G 2

loop_
_atom_site_aniso_label
_atom_site_aniso_U_11
_atom_site_aniso_U_22
_atom_site_aniso_U_33
_atom_site_aniso_U_23
_atom_site_aniso_U_13
_atom_site_aniso_U_12
Ru 0.01439(14) 0.01371(15) 0.01308(14) 0.00033(15) 0.00107(9) 0.00074(16)
N1 0.010(3) 0.014(2) 0.0158(19) -0.001(3) 0.0039(16) -0.008(3)
C2 0.019(7) 0.018(3) 0.022(3) 0.003(3) 0.002(3) 0.002(3)
C3 0.030(9) 0.024(5) 0.016(4) -0.001(4) -0.005(3) -0.006(4)
C4 0.025(4) 0.029(4) 0.015(3) 0.011(3) -0.001(3) -0.006(4)
C5 0.029(4) 0.019(4) 0.018(4) 0.002(3) 0.009(3) 0.005(3)
C6 0.033(4) 0.026(4) 0.019(3) 0.008(3) -0.004(3) 0.003(3)
C7 0.030(3) 0.009(3) 0.033(4) 0.008(3) 0.004(3) 0.005(2)
C8 0.025(3) 0.016(3) 0.029(3) -0.003(3) 0.008(3) 0.006(2)
C9 0.041(4) 0.011(3) 0.035(4) 0.004(3) 0.004(3) 0.002(3)
C10 0.031(4) 0.017(4) 0.023(4) -0.003(3) 0.011(3) -0.004(3)
C11 0.022(3) 0.015(3) 0.025(3) 0.002(2) 0.003(3) -0.002(2)
N12 0.018(3) 0.022(3) 0.016(3) -0.010(3) 0.007(2) -0.001(2)
C13 0.018(3) 0.013(3) 0.023(3) 0.001(2) 0.008(2) 0.001(2)
C14 0.016(3) 0.021(4) 0.019(4) 0.004(3) 0.010(3) 0.003(3)
C15 0.021(3) 0.030(4) 0.020(3) -0.008(3) 0.004(2) 0.007(3)
C16 0.021(3) 0.025(4) 0.024(4) -0.004(3) -0.003(3) 0.004(3)
C17 0.028(3) 0.030(4) 0.037(4) -0.009(3) -0.005(3) 0.000(3)
C18 0.024(4) 0.030(4) 0.029(4) -0.002(3) 0.000(3) 0.006(3)
C19 0.017(6) 0.035(4) 0.019(3) -0.006(3) 0.003(3) 0.008(3)
C20 0.018(5) 0.039(6) 0.018(3) -0.010(3) 0.001(2) 0.002(4)
C21 0.028(4) 0.045(5) 0.013(3) 0.005(3) -0.001(3) -0.009(4)
C22 0.015(4) 0.032(4) 0.020(3) 0.001(3) 0.003(2) -0.001(4)
N23 0.013(2) 0.028(4) 0.018(2) 0.002(2) 0.0036(17) 0.008(4)
C24 0.015(4) 0.030(4) 0.019(3) -0.002(3) 0.007(2) 0.009(4)
N25 0.0186(18) 0.0244(19) 0.0140(17) -0.0002(14) -0.0002(14) 0.0016(15)
C26 0.023(2) 0.037(4) 0.0159(18) 0.002(2) 0.0004(16) -0.001(2)
C27 0.022(2) 0.055(5) 0.024(2) -0.006(2) 0.0060(18) -0.003(2)
C28 0.023(2) 0.051(4) 0.025(2) -0.006(2) 0.006(2) 0.011(2)
C29 0.029(2) 0.031(3) 0.025(2) -0.005(2) -0.002(2) 0.013(2)
C30 0.023(2) 0.031(3) 0.013(2) -0.0018(18) -0.0058(17) 0.006(2)
N31 0.021(2) 0.023(2) 0.013(2) 0.0054(16) -0.0015(16) 0.0014(18)
C32 0.027(2) 0.018(2) 0.015(2) -0.0026(17) -0.0049(19) 0.008(2)
C33 0.033(3) 0.019(3) 0.029(3) -0.004(2) -0.006(2) 0.005(2)
C34 0.044(3) 0.016(3) 0.041(3) -0.001(2) -0.008(2) -0.001(2)
C35 0.029(2) 0.016(2) 0.030(2) 0.0026(19) -0.006(2) -0.0061(19)
C36 0.027(2) 0.021(2) 0.016(2) 0.0019(18) -0.0052(18) -0.0033(19)
N37 0.0199(16) 0.019(3) 0.0181(15) -0.0013(16) -0.0001(13) -0.0027(17)
C38 0.021(2) 0.026(3) 0.014(2) 0.0027(18) -0.0012(17) -0.005(2)
C39 0.025(2) 0.031(3) 0.030(2) 0.004(2) 0.001(2) -0.009(2)
C40 0.024(3) 0.045(4) 0.031(3) 0.001(2) 0.010(2) -0.011(3)
C41 0.020(2) 0.037(3) 0.033(3) -0.004(2) 0.010(2) 0.003(2)
C42 0.020(2) 0.026(3) 0.028(2) -0.003(2) 0.004(2) 0.001(2)
P1 0.0400(8) 0.0410(9) 0.0398(8) 0.0218(7) -0.0095(6) -0.0100(7)
F1 0.066(2) 0.077(3) 0.057(2) 0.034(2) -0.027(2) -0.040(2)
F2 0.057(2) 0.057(2) 0.069(3) 0.022(2) -0.027(2) -0.0183(19)
F3 0.049(2) 0.111(4) 0.045(2) 0.031(2) -0.0018(17) -0.014(2)
F4 0.065(2) 0.062(3) 0.047(2) 0.0238(19) -0.0014(17) -0.009(2)
F5 0.065(2) 0.056(2) 0.083(3) 0.034(3) -0.0063(19) 0.009(3)
F6 0.097(4) 0.058(3) 0.062(3) -0.003(2) -0.019(3) 0.020(3)

loop_
_atom_type_symbol
_atom_type_description
_atom_type_scat_dispersion_real
_atom_type_scat_dispersion_imag
_atom_type_scat_source
C C 0.0181 0.0091 'International Tables Vol C Tables 4.2.6.8 and 6.1.1.4'
H H 0.0000 0.0000 'International Tables Vol C Tables 4.2.6.8 and 6.1.1.4'
N N 0.0311 0.0180 'International Tables Vol C Tables 4.2.6.8 and 6.1.1.4'
O O 0.0492 0.0322 'International Tables Vol C Tables 4.2.6.8 and 6.1.1.4'
F F 0.0727 0.0534 'International Tables Vol C Tables 4.2.6.8 and 6.1.1.4'
P P 0.2955 0.4335 'International Tables Vol C Tables 4.2.6.8 and 6.1.1.4'
Ru Ru 0.0552 3.2960 'International Tables Vol C Tables 4.2.6.8 and 6.1.1.4'

loop_
_geom_angle_atom_site_label_1
_geom_angle_atom_site_label_2
_geom_angle_atom_site_label_3
_geom_angle
N31 Ru N12' 170.9(3)
N31 Ru N1' 88.7(4)
N12' Ru N1' 82.5(4)
N31 Ru N12 172.43(18)
N12' Ru N12 16.6(3)
N1' Ru N12 98.8(4)
N31 Ru N1 91.5(3)
N12' Ru N1 97.4(3)
N1' Ru N1 176.6(15)
N12 Ru N1 80.9(3)
N31 Ru N37 79.39(18)
N12' Ru N37 102.3(6)
N1' Ru N37 87.8(14)
N12 Ru N37 99.9(2)
N1 Ru N37 88.95(19)
N31 Ru N25 79.73(17)
N12' Ru N25 98.2(6)
N1' Ru N25 90.8(15)
N12 Ru N25 100.88(19)
N1 Ru N25 92.6(2)
N37 Ru N25 159.09(16)
N31 Ru N23' 97.4(4)
N12' Ru N23' 91.4(4)
N1' Ru N23' 173.7(6)
N12 Ru N23' 75.1(4)
N1 Ru N23' 7.5(8)
N37 Ru N23' 94.7(9)
N25 Ru N23' 89.0(9)
N31 Ru N23 97.68(18)
N12' Ru N23 73.5(3)
N1' Ru N23 9.0(4)
N12 Ru N23 89.9(2)
N1 Ru N23 170.3(3)
N37 Ru N23 89.9(4)
N25 Ru N23 91.9(4)
N23' Ru N23 164.8(5)
C2 N1 C14 118.1(6)
C2 N1 Ru 128.9(7)
C14 N1 Ru 112.9(5)
N1 C2 C3 122.6(8)
C4 C3 C2 119.2(7)
C3 C4 C5 119.9(7)
C14 C5 C4 117.1(7)
C14 C5 C6 118.3(7)
C4 C5 C6 124.5(7)
C7 C6 C5 120.9(6)
C6 C7 C8 121.9(6)
C13 C8 C9 116.1(6)
C13 C8 C7 118.8(6)
C9 C8 C7 125.1(6)
C10 C9 C8 120.1(6)
C9 C10 C11 121.6(6)
N12 C11 C10 119.0(6)
N12 C11 C15 121.6(6)
C10 C11 C15 119.4(6)
C11 N12 C13 119.3(6)
C11 N12 Ru 129.0(4)
C13 N12 Ru 111.7(4)
N12 C13 C8 123.7(6)
N12 C13 C14 117.5(6)
C8 C13 C14 118.8(6)
N1 C14 C5 122.9(7)
N1 C14 C13 115.8(6)
C5 C14 C13 121.2(7)
C16 C15 C24 117.9(6)
C16 C15 C11 116.8(6)
C24 C15 C11 125.2(7)
C17 C16 C15 124.1(7)
C18 C17 C16 119.5(7)
C17 C18 C19 120.0(7)
C20 C19 C18 119.5(6)
C20 C19 C24 119.9(7)
C18 C19 C24 120.6(7)
C21 C20 C19 120.0(7)
C20 C21 C22 118.8(8)
N23 C22 C21 123.8(8)
C22 N23 C24 118.6(6)
C22 N23 Ru 116.5(5)
C24 N23 Ru 124.8(5)
N23 C24 C15 124.4(6)
N23 C24 C19 118.2(7)
C15 C24 C19 117.3(7)
C2' N1' C14' 118.4(9)
C2' N1' Ru 130.2(10)
C14' N1' Ru 111.0(8)
N1' C2' C3' 122.1(11)
C4' C3' C2' 119.1(11)
C3' C4' C5' 119.9(10)
C14' C5' C4' 117.1(9)
C14' C5' C6' 118.0(9)
C4' C5' C6' 124.8(9)
C7' C6' C5' 120.7(9)
C6' C7' C8' 122.2(8)
C13' C8' C9' 115.7(8)
C13' C8' C7' 118.1(7)
C9' C8' C7' 126.1(8)
C10' C9' C8' 121.0(8)
C9' C10' C11' 120.9(8)
N12' C11' C10' 118.2(8)
N12' C11' C15' 120.9(8)
C10' C11' C15' 120.3(8)
C11' N12' C13' 121.2(7)
C11' N12' Ru 127.6(7)
C13' N12' Ru 110.1(6)
N12' C13' C8' 122.7(7)
N12' C13' C14' 118.2(8)
C8' C13' C14' 119.0(8)
N1' C14' C5' 122.7(9)
N1' C14' C13' 116.0(8)
C5' C14' C13' 121.0(9)
C16' C15' C24' 117.7(8)
C16' C15' C11' 117.1(8)
C24' C15' C11' 125.2(9)
C17' C16' C15' 124.0(9)
C18' C17' C16' 119.9(9)
C17' C18' C19' 119.7(9)
C20' C19' C18' 119.0(10)
C20' C19' C24' 119.6(11)
C18' C19' C24' 120.2(10)
C21' C20' C19' 119.7(11)
C20' C21' C22' 118.5(12)
N23' C22' C21' 123.8(12)
C22' N23' C24' 118.8(9)
C22' N23' Ru 116.5(16)
C24' N23' Ru 121.7(15)
N23' C24' C15' 123.9(9)
N23' C24' C19' 118.3(9)
C15' C24' C19' 117.5(9)
C26 N25 C30 118.9(4)
C26 N25 Ru 128.0(4)
C30 N25 Ru 113.2(3)
N25 C26 C27 122.7(6)
C26 C27 C28 119.2(5)
C29 C28 C27 118.7(4)
C28 C29 C30 119.3(5)
N25 C30 C29 121.2(5)
N25 C30 C32 115.4(4)
C29 C30 C32 123.4(5)
C36 N31 C32 123.2(5)
C36 N31 Ru 118.8(4)
C32 N31 Ru 117.9(4)
N31 C32 C33 118.6(5)
N31 C32 C30 113.7(4)
C33 C32 C30 127.7(5)
C32 C33 C34 120.0(5)
C33 C34 C35 119.6(5)
C36 C35 C34 118.4(5)
N31 C36 C35 120.3(5)
N31 C36 C38 113.1(4)
C35 C36 C38 126.6(5)
C42 N37 C38 119.3(4)
C42 N37 Ru 127.7(4)
C38 N37 Ru 113.0(3)
N37 C38 C39 120.3(5)
N37 C38 C36 115.7(4)
C39 C38 C36 124.1(5)
C40 C39 C38 119.7(5)
C41 C40 C39 119.0(4)
C40 C41 C42 119.4(5)
N37 C42 C41 122.3(5)
F6 P1 F3 91.1(3)
F6 P1 F1 91.9(3)
F3 P1 F1 90.7(2)
F6 P1 F5 179.1(3)
F3 P1 F5 88.0(2)
F1 P1 F5 88.4(3)
F6 P1 F2 90.4(3)
F3 P1 F2 90.6(2)
F1 P1 F2 177.3(3)
F5 P1 F2 89.3(3)
F6 P1 F4 90.0(3)
F3 P1 F4 178.8(3)
F1 P1 F4 89.7(2)
F5 P1 F4 90.9(2)
F2 P1 F4 88.8(2)
F9 P2 F7 90.0
F9 P2 F10 180.0
F7 P2 F10 90.0
F9 P2 F8 90.0
F7 P2 F8 179.99(9)
F10 P2 F8 90.0
F9 P2 F12 90.1
F7 P2 F12 90.0
F10 P2 F12 89.9
F8 P2 F12 90.0
F9 P2 F11 89.9
F7 P2 F11 89.9
F10 P2 F11 90.1
F8 P2 F11 90.0
F12 P2 F11 180.0
F8' P2' F7' 180.0
F8' P2' F12' 90.0
F7' P2' F12' 90.0
F8' P2' F10' 90.0
F7' P2' F10' 90.0
F12' P2' F10' 89.9
F8' P2' F9' 90.0
F7' P2' F9' 90.0
F12' P2' F9' 90.1
F10' P2' F9' 180.0
F8' P2' F11' 90.0
F7' P2' F11' 89.9
F12' P2' F11' 180.0
F10' P2' F11' 90.1
F9' P2' F11' 89.9
O1 C43 C44 120.0
O1 C43 C45 120.0
C44 C43 C45 120.0
O1' C43' C44' 120.0
O1' C43' C45' 120.0
C44' C43' C45' 120.0
C51 C46 C47 120.0
C51 C46 C52 120.0
C47 C46 C52 120.0
C48 C47 C46 120.1
C49 C48 C47 119.9
C48 C49 C50 120.0
C51 C50 C49 120.1
C46 C51 C50 119.9
C47' C46' C51' 120.1
C47' C46' C52' 120.0
C51' C46' C52' 120.0
C46' C47' C48' 119.9
C47' C48' C49' 120.1
C50' C49' C48' 120.0
C49' C50' C51' 119.9
C50' C51' C46' 120.0

loop_
_geom_bond_atom_site_label_1
_geom_bond_atom_site_label_2
_geom_bond_distance
Ru N31 1.978(5)
Ru N12' 2.029(8)
Ru N1' 2.057(8)
Ru N12 2.065(6)
Ru N1 2.065(4)
Ru N37 2.072(3)
Ru N25 2.072(4)
Ru N23' 2.095(9)
Ru N23 2.097(6)
N1 C2 1.320(11)
N1 C14 1.379(11)
C2 C3 1.401(12)
C3 C4 1.375(13)
C4 C5 1.407(11)
C5 C14 1.392(10)
C5 C6 1.418(11)
C6 C7 1.344(10)
C7 C8 1.426(10)
C8 C13 1.393(9)
C8 C9 1.414(9)
C9 C10 1.364(10)
C10 C11 1.429(9)
C11 N12 1.335(8)
C11 C15 1.487(9)
N12 C13 1.393(9)
C13 C14 1.434(10)
C15 C16 1.396(11)
C15 C24 1.445(11)
C16 C17 1.378(10)
C17 C18 1.368(10)
C18 C19 1.430(11)
C19 C20 1.403(11)
C19 C24 1.443(10)
C20 C21 1.342(13)
C21 C22 1.393(12)
C22 N23 1.360(10)
N23 C24 1.375(10)
N1' C2' 1.321(12)
N1' C14' 1.377(12)
C2' C3' 1.402(13)
C3' C4' 1.376(14)
C4' C5' 1.406(12)
C5' C14' 1.392(11)
C5' C6' 1.417(12)
C6' C7' 1.346(11)
C7' C8' 1.425(11)
C8' C13' 1.396(10)
C8' C9' 1.414(10)
C9' C10' 1.366(11)
C10' C11' 1.429(10)
C11' N12' 1.331(9)
C11' C15' 1.486(10)
N12' C13' 1.386(10)
C13' C14' 1.433(11)
C15' C16' 1.395(11)
C15' C24' 1.447(12)
C16' C17' 1.378(11)
C17' C18' 1.367(11)
C18' C19' 1.432(12)
C19' C20' 1.405(12)
C19' C24' 1.444(11)
C20' C21' 1.343(14)
C21' C22' 1.394(13)
C22' N23' 1.359(12)
N23' C24' 1.375(11)
N25 C26 1.337(6)
N25 C30 1.365(7)
C26 C27 1.380(7)
C27 C28 1.393(9)
C28 C29 1.387(8)
C29 C30 1.397(7)
C30 C32 1.468(7)
N31 C36 1.342(7)
N31 C32 1.349(7)
C32 C33 1.389(7)
C33 C34 1.392(9)
C34 C35 1.406(8)
C35 C36 1.382(7)
C36 C38 1.465(7)
N37 C42 1.323(6)
N37 C38 1.372(7)
C38 C39 1.396(7)
C39 C40 1.387(8)
C40 C41 1.366(8)
C41 C42 1.397(7)
P1 F6 1.566(5)
P1 F3 1.580(4)
P1 F1 1.589(4)
P1 F5 1.597(6)
P1 F2 1.597(4)
P1 F4 1.600(4)
P2 F9 1.5838
P2 F7 1.5839
P2 F10 1.5839
P2 F8 1.5840
P2 F12 1.5848
P2 F11 1.5851
P2' F8' 1.5836
P2' F7' 1.5836
P2' F12' 1.5845
P2' F10' 1.5847
P2' F9' 1.5847
P2' F11' 1.5848
O1 C43 1.2354
C43 C44 1.4747
C43 C45 1.4751
O1' C43' 1.2354
C43' C44' 1.4746
C43' C45' 1.4746
C46 C51 1.3872
C46 C47 1.3891
C46 C52 1.4950
C47 C48 1.3880
C48 C49 1.3870
C49 C50 1.3888
C50 C51 1.3879
C46' C47' 1.3875
C46' C51' 1.3895
C46' C52' 1.4944
C47' C48' 1.3876
C48' C49' 1.3893
C49' C50' 1.3876
C50' C51' 1.3877

loop_
_geom_torsion_atom_site_label_1
_geom_torsion_atom_site_label_2
_geom_torsion_atom_site_label_3
_geom_torsion_atom_site_label_4
_geom_torsion
N31 Ru N1 C2 6.8(12)
N12' Ru N1 C2 -171.6(13)
N12 Ru N1 C2 -173.6(13)
N37 Ru N1 C2 86.2(12)
N25 Ru N1 C2 -73.0(12)
N23' Ru N1 C2 -134(7)
N31 Ru N1 C14 -169.7(10)
N12' Ru N1 C14 11.9(12)
N12 Ru N1 C14 9.9(10)
N37 Ru N1 C14 -90.4(10)
N25 Ru N1 C14 110.5(10)
N23' Ru N1 C14 49(6)
C14 N1 C2 C3 5(3)
Ru N1 C2 C3 -171.6(16)
N1 C2 C3 C4 -3(3)
C2 C3 C4 C5 1(3)
C3 C4 C5 C14 -1(2)
C3 C4 C5 C6 -177.5(17)
C14 C5 C6 C7 -2.1(18)
C4 C5 C6 C7 174.8(12)
C5 C6 C7 C8 1.4(13)
C6 C7 C8 C13 0.0(10)
C6 C7 C8 C9 179.1(7)
C13 C8 C9 C10 -1.7(10)
C7 C8 C9 C10 179.1(7)
C8 C9 C10 C11 -0.3(11)
C9 C10 C11 N12 4.3(11)
C9 C10 C11 C15 -176.1(6)
C10 C11 N12 C13 -6.0(9)
C15 C11 N12 C13 174.4(6)
C10 C11 N12 Ru 170.9(5)
C15 C11 N12 Ru -8.7(9)
N12' Ru N12 C11 1(2)
N1' Ru N12 C11 -9.2(16)
N1 Ru N12 C11 174.2(6)
N37 Ru N12 C11 -98.5(6)
N25 Ru N12 C11 83.3(6)
N23' Ru N12 C11 169.2(11)
N23 Ru N12 C11 -8.6(7)
N12' Ru N12 C13 178(2)
N1' Ru N12 C13 167.9(16)
N1 Ru N12 C13 -8.7(4)
N37 Ru N12 C13 78.6(4)
N25 Ru N12 C13 -99.6(4)
N23' Ru N12 C13 -13.6(10)
N23 Ru N12 C13 168.5(6)
C11 N12 C13 C8 4.1(9)
Ru N12 C13 C8 -173.3(5)
C11 N12 C13 C14 -176.1(11)
Ru N12 C13 C14 6.5(11)
C9 C8 C13 N12 -0.1(9)
C7 C8 C13 N12 179.1(6)
C9 C8 C13 C14 -179.9(11)
C7 C8 C13 C14 -0.7(13)
C2 N1 C14 C5 -5(2)
Ru N1 C14 C5 172.4(14)
C2 N1 C14 C13 173.7(14)
Ru N1 C14 C13 -9.3(18)
C4 C5 C14 N1 2(2)
C6 C5 C14 N1 179.5(16)
C4 C5 C14 C13 -175.8(16)
C6 C5 C14 C13 1(2)
N12 C13 C14 N1 2(2)
C8 C13 C14 N1 -178.3(11)
N12 C13 C14 C5 -179.8(13)
C8 C13 C14 C5 0(2)
N12 C11 C15 C16 -159.8(6)
C10 C11 C15 C16 20.6(9)
N12 C11 C15 C24 24.3(11)
C10 C11 C15 C24 -155.3(9)
C24 C15 C16 C17 2.4(11)
C11 C15 C16 C17 -173.7(6)
C15 C16 C17 C18 4.6(11)
C16 C17 C18 C19 -6.8(11)
C17 C18 C19 C20 -177.2(10)
C17 C18 C19 C24 2.1(15)
C18 C19 C20 C21 178(2)
C24 C19 C20 C21 -1(3)
C19 C20 C21 C22 -3(4)
C20 C21 C22 N23 2(4)
C21 C22 N23 C24 5(3)
C21 C22 N23 Ru -172(2)
N31 Ru N23 C22 12.8(11)
N12' Ru N23 C22 -169.3(13)
N1' Ru N23 C22 10(11)
N12 Ru N23 C22 -166.4(10)
N37 Ru N23 C22 -66.5(10)
N25 Ru N23 C22 92.7(10)
N23' Ru N23 C22 -174(3)
N31 Ru N23 C24 -163.4(11)
N12' Ru N23 C24 14.5(12)
N1' Ru N23 C24 -166(13)
N12 Ru N23 C24 17.4(12)
N37 Ru N23 C24 117.3(12)
N25 Ru N23 C24 -83.5(12)
N23' Ru N23 C24 10(4)
C22 N23 C24 C15 174.5(12)
Ru N23 C24 C15 -9.4(19)
C22 N23 C24 C19 -9.0(18)
Ru N23 C24 C19 167.1(9)
C16 C15 C24 N23 169.6(11)
C11 C15 C24 N23 -14.6(18)
C16 C15 C24 C19 -6.8(14)
C11 C15 C24 C19 169.0(9)
C20 C19 C24 N23 7.4(18)
C18 C19 C24 N23 -172.0(12)
C20 C19 C24 C15 -175.9(12)
C18 C19 C24 C15 4.7(17)
N31 Ru N1' C2' 6(5)
N12' Ru N1' C2' -176(6)
N12 Ru N1' C2' -173(5)
N37 Ru N1' C2' -73(5)
N25 Ru N1' C2' 86(5)
N23 Ru N1' C2' -177(16)
N31 Ru N1' C14' -166(4)
N12' Ru N1' C14' 12(4)
N12 Ru N1' C14' 15(4)
N37 Ru N1' C14' 114(4)
N25 Ru N1' C14' -86(4)
N23 Ru N1' C14' 11(9)
C14' N1' C2' C3' -9(9)
Ru N1' C2' C3' 179(6)
N1' C2' C3' C4' 8(12)
C2' C3' C4' C5' -1(13)
C3' C4' C5' C14' -3(10)
C3' C4' C5' C6' 174(7)
C14' C5' C6' C7' -6(6)
C4' C5' C6' C7' 176(5)
C5' C6' C7' C8' -3(4)
C6' C7' C8' C13' 7(3)
C6' C7' C8' C9' -176(2)
C13' C8' C9' C10' -5(3)
C7' C8' C9' C10' 178(2)
C8' C9' C10' C11' 5(3)
C9' C10' C11' N12' -3(3)
C9' C10' C11' C15' -174(2)
C10' C11' N12' C13' 1(3)
C15' C11' N12' C13' 172.1(19)
C10' C11' N12' Ru 168.0(17)
C15' C11' N12' Ru -21(3)
N1' Ru N12' C11' 179(2)
N12 Ru N12' C11' 8.9(13)
N1 Ru N12' C11' 2.0(19)
N37 Ru N12' C11' 92.5(18)
N25 Ru N12' C11' -91.7(18)
N23' Ru N12' C11' -3(2)
N23 Ru N12' C11' 179(2)
N1' Ru N12' C13' -13(2)
N12 Ru N12' C13' 177(3)
N1 Ru N12' C13' 170.2(14)
N37 Ru N12' C13' -99.2(14)
N25 Ru N12' C13' 76.5(14)
N23' Ru N12' C13' 165.7(17)
N23 Ru N12' C13' -13.0(14)
C11' N12' C13' C8' -2(3)
Ru N12' C13' C8' -170.7(18)
C11' N12' C13' C14' -178(3)
Ru N12' C13' C14' 13(3)
C9' C8' C13' N12' 4(3)
C7' C8' C13' N12' -179(2)
C9' C8' C13' C14' -180(3)
C7' C8' C13' C14' -3(4)
C2' N1' C14' C5' 5(8)
Ru N1' C14' C5' 178(4)
C2' N1' C14' C13' 178(5)
Ru N1' C14' C13' -8(6)
C4' C5' C14' N1' 1(8)
C6' C5' C14' N1' -176(5)
C4' C5' C14' C13' -172(5)
C6' C5' C14' C13' 11(7)
N12' C13' C14' N1' -3(6)
C8' C13' C14' N1' -180(4)
N12' C13' C14' C5' 171(4)
C8' C13' C14' C5' -6(6)
N12' C11' C15' C16' -153(2)
C10' C11' C15' C16' 18(3)
N12' C11' C15' C24' 30(4)
C10' C11' C15' C24' -159(4)
C24' C15' C16' C17' 6(5)
C11' C15' C16' C17' -171.8(19)
C15' C16' C17' C18' -5(3)
C16' C17' C18' C19' 6(4)
C17' C18' C19' C20' -177(4)
C17' C18' C19' C24' -9(6)
C18' C19' C20' C21' -180(6)
C24' C19' C20' C21' 13(8)
C19' C20' C21' C22' -13(10)
C20' C21' C22' N23' 8(11)
C21' C22' N23' C24' -3(10)
C21' C22' N23' Ru -164(6)
N31 Ru N23' C22' 2(4)
N12' Ru N23' C22' -176(4)
N12 Ru N23' C22' -179(4)
N1 Ru N23' C22' 41(6)
N37 Ru N23' C22' 82(4)
N25 Ru N23' C22' -78(4)
N23 Ru N23' C22' -171(4)
N31 Ru N23' C24' -158(4)
N12' Ru N23' C24' 24(4)
N12 Ru N23' C24' 21(4)
N1 Ru N23' C24' -119(9)
N37 Ru N23' C24' -78(4)
N25 Ru N23' C24' 122(4)
N23 Ru N23' C24' 29(6)
C22' N23' C24' C15' 177(6)
Ru N23' C24' C15' -23(9)
C22' N23' C24' C19' 3(9)
Ru N23' C24' C19' 163(4)
C16' C15' C24' N23' 177(5)
C11' C15' C24' N23' -5(9)
C16' C15' C24' C19' -9(7)
C11' C15' C24' C19' 169(4)
C20' C19' C24' N23' -8(8)
C18' C19' C24' N23' -175(6)
C20' C19' C24' C15' 178(5)
C18' C19' C24' C15' 10(8)
N31 Ru N25 C26 -179.2(4)
N12' Ru N25 C26 9.8(4)
N1' Ru N25 C26 92.3(5)
N12 Ru N25 C26 -6.8(4)
N1 Ru N25 C26 -88.0(4)
N37 Ru N25 C26 178.2(3)
N23' Ru N25 C26 -81.4(5)
N23 Ru N25 C26 83.4(4)
N31 Ru N25 C30 -0.9(3)
N12' Ru N25 C30 -171.9(4)
N1' Ru N25 C30 -89.4(5)
N12 Ru N25 C30 171.5(3)
N1 Ru N25 C30 90.3(4)
N37 Ru N25 C30 -3.5(6)
N23' Ru N25 C30 96.9(5)
N23 Ru N25 C30 -98.3(3)
C30 N25 C26 C27 -0.2(6)
Ru N25 C26 C27 178.0(3)
N25 C26 C27 C28 0.6(7)
C26 C27 C28 C29 0.3(7)
C27 C28 C29 C30 -1.5(7)
C26 N25 C30 C29 -1.0(6)
Ru N25 C30 C29 -179.5(3)
C26 N25 C30 C32 178.4(4)
Ru N25 C30 C32 0.0(5)
C28 C29 C30 N25 1.9(7)
C28 C29 C30 C32 -177.5(4)
N1' Ru N31 C36 -90.3(15)
N1 Ru N31 C36 86.4(4)
N37 Ru N31 C36 -2.2(3)
N25 Ru N31 C36 178.7(3)
N23' Ru N31 C36 91.2(10)
N23 Ru N31 C36 -90.7(5)
N1' Ru N31 C32 92.8(15)
N1 Ru N31 C32 -90.6(4)
N37 Ru N31 C32 -179.2(3)
N25 Ru N31 C32 1.7(3)
N23' Ru N31 C32 -85.8(10)
N23 Ru N31 C32 92.3(5)
C36 N31 C32 C33 -0.5(7)
Ru N31 C32 C33 176.3(3)
C36 N31 C32 C30 -179.1(4)
Ru N31 C32 C30 -2.2(5)
N25 C30 C32 N31 1.4(6)
C29 C30 C32 N31 -179.1(4)
N25 C30 C32 C33 -177.0(5)
C29 C30 C32 C33 2.4(7)
N31 C32 C33 C34 0.3(7)
C30 C32 C33 C34 178.6(5)
C32 C33 C34 C35 -0.3(8)
C33 C34 C35 C36 0.5(7)
C32 N31 C36 C35 0.8(7)
Ru N31 C36 C35 -176.0(3)
C32 N31 C36 C38 -179.4(4)
Ru N31 C36 C38 3.8(5)
C34 C35 C36 N31 -0.8(7)
C34 C35 C36 C38 179.5(4)
N31 Ru N37 C42 -177.8(4)
N12' Ru N37 C42 -6.9(4)
N1' Ru N37 C42 -88.7(7)
N12 Ru N37 C42 9.9(4)
N1 Ru N37 C42 90.4(4)
N25 Ru N37 C42 -175.1(4)
N23' Ru N37 C42 85.5(5)
N23 Ru N37 C42 -80.0(4)
N31 Ru N37 C38 0.1(3)
N12' Ru N37 C38 171.0(4)
N1' Ru N37 C38 89.2(6)
N12 Ru N37 C38 -172.2(3)
N1 Ru N37 C38 -91.7(4)
N25 Ru N37 C38 2.8(5)
N23' Ru N37 C38 -96.6(4)
N23 Ru N37 C38 97.9(3)
C42 N37 C38 C39 0.9(6)
Ru N37 C38 C39 -177.2(3)
C42 N37 C38 C36 179.9(4)
Ru N37 C38 C36 1.8(4)
N31 C36 C38 N37 -3.6(5)
C35 C36 C38 N37 176.2(4)
N31 C36 C38 C39 175.3(4)
C35 C36 C38 C39 -4.9(7)
N37 C38 C39 C40 -0.5(7)
C36 C38 C39 C40 -179.4(5)
C38 C39 C40 C41 -0.7(9)
C39 C40 C41 C42 1.5(9)
C38 N37 C42 C41 -0.1(7)
Ru N37 C42 C41 177.6(4)
C40 C41 C42 N37 -1.1(9)
C51 C46 C47 C48 0.0
C52 C46 C47 C48 180.0
C46 C47 C48 C49 0.0
C47 C48 C49 C50 0.0
C48 C49 C50 C51 0.0
C47 C46 C51 C50 0.0
C52 C46 C51 C50 180.0
C49 C50 C51 C46 0.0
C51' C46' C47' C48' 0.0
C52' C46' C47' C48' 180.0
C46' C47' C48' C49' 0.0
C47' C48' C49' C50' 0.0
C48' C49' C50' C51' 0.0
C49' C50' C51' C46' 0.0
C47' C46' C51' C50' 0.0
C52' C46' C51' C50' 180.0
